data_2211280
loop_
_publ_author_name
'Zhou, Jin'
'Fang, Shi-Min'
'Sun, Hong-Jian'
'Li, Xiao-Yan'

_publ_section_title
(2-Formyl-6-methoxyphenolato-\k^2^<i>O</i>,<i>O</i>')-<i>cis</i>-dimethyl-<i>trans</i>-bis(trimethylphosphine-\k<i>P</i>)cobalt(III)
_journal_coeditor_code BH2057
_journal_issue 12
_journal_name_full 'Acta Crystallographica Section E'
_journal_page_first m3451
_journal_page_last m3452
_journal_paper_doi 10.1107/S1600536806048860
_journal_volume 62
_journal_year 2006
_chemical_formula_iupac '[Co (C H3)2 (C8 H7 O3) (C3 H9 P)2]'
_chemical_formula_moiety 'C16 H31 Co O3 P2'
_chemical_formula_sum 'C16 H31 Co O3 P2'
_chemical_formula_weight 392.28
_chemical_name_systematic
;
(2-Formyl-6-methoxyphenolato-\k^2^O,O')-cis-dimethyl-trans-
bis(trimethylphosphine-\kP)cobalt(III)
;
_space_group_IT_number 19
_symmetry_cell_setting orthorhombic
_symmetry_space_group_name_Hall 'P 2ac 2ab'
_symmetry_space_group_name_H-M 'P 21 21 21'
_atom_sites_solution_hydrogens geom
_atom_sites_solution_primary direct
_atom_sites_solution_secondary difmap
_audit_creation_method SHELXL-97
_cell_angle_alpha 90.00
_cell_angle_beta 90.00
_cell_angle_gamma 90.00
_cell_formula_units_Z 8
_cell_length_a 9.0948(9)
_cell_length_b 12.9794(13)
_cell_length_c 35.070(3)
_cell_measurement_reflns_used 4681
_cell_measurement_temperature 294(2)
_cell_measurement_theta_max 24.34
_cell_measurement_theta_min 2.31
_cell_volume 4139.8(7)
_computing_cell_refinement SMART
_computing_data_collection 'SMART (Bruker, 1997)'
_computing_data_reduction 'SAINT (Bruker, 1997)'
_computing_molecular_graphics 'SHELXTL (Bruker, 1997)'
_computing_publication_material SHELXTL
_computing_structure_refinement 'SHELXL97 (Sheldrick, 1997)'
_computing_structure_solution 'SHELXS97 (Sheldrick, 1997)'
_diffrn_ambient_temperature 294(2)
_diffrn_measured_fraction_theta_full 1.000
_diffrn_measured_fraction_theta_max 1.000
_diffrn_measurement_device_type 'Bruker APEX-II CCD area-detector'
_diffrn_measurement_method '\f and \w'
_diffrn_radiation_monochromator graphite
_diffrn_radiation_source 'fine-focus sealed tube'
_diffrn_radiation_type MoK\a
_diffrn_radiation_wavelength 0.71073
_diffrn_reflns_av_R_equivalents 0.0480
_diffrn_reflns_av_sigmaI/netI 0.0601
_diffrn_reflns_limit_h_max 9
_diffrn_reflns_limit_h_min -10
_diffrn_reflns_limit_k_max 15
_diffrn_reflns_limit_k_min -14
_diffrn_reflns_limit_l_max 37
_diffrn_reflns_limit_l_min -41
_diffrn_reflns_number 19456
_diffrn_reflns_theta_full 25.01
_diffrn_reflns_theta_max 25.01
_diffrn_reflns_theta_min 1.16
_diffrn_standards_decay_% 0
_diffrn_standards_interval_count 0
_diffrn_standards_interval_time 0
_diffrn_standards_number 0
_exptl_absorpt_coefficient_mu 0.992
_exptl_absorpt_correction_T_max 0.8655
_exptl_absorpt_correction_T_min 0.7552
_exptl_absorpt_correction_type multi-scan
_exptl_absorpt_process_details '(SADABS; Sheldrick, 1996)'
_exptl_crystal_colour red
_exptl_crystal_density_diffrn 1.259
_exptl_crystal_density_method 'not measured'
_exptl_crystal_description block
_exptl_crystal_F_000 1664
_exptl_crystal_size_max 0.30
_exptl_crystal_size_mid 0.24
_exptl_crystal_size_min 0.15
_refine_diff_density_max 0.404
_refine_diff_density_min -0.371
_refine_ls_abs_structure_details 'Flack (1983), 3165 Friedel pairs'
_refine_ls_abs_structure_Flack 0.50(2)
_refine_ls_extinction_method none
_refine_ls_goodness_of_fit_ref 0.972
_refine_ls_hydrogen_treatment constr
_refine_ls_matrix_type full
_refine_ls_number_parameters 416
_refine_ls_number_reflns 7286
_refine_ls_number_restraints 0
_refine_ls_restrained_S_all 0.972
_refine_ls_R_factor_all 0.0790
_refine_ls_R_factor_gt 0.0419
_refine_ls_shift/su_max 0.028
_refine_ls_shift/su_mean 0.001
_refine_ls_structure_factor_coef Fsqd
_refine_ls_weighting_details 'calc w=1/[\s^2^(Fo^2^)+(0.0518P)^2^+1.3024P] where P=(Fo^2^+2Fc^2^)/3'
_refine_ls_weighting_scheme calc
_refine_ls_wR_factor_gt 0.0899
_refine_ls_wR_factor_ref 0.1094
_reflns_number_gt 5070
_reflns_number_total 7286
_reflns_threshold_expression I>2\s(I)
_cod_data_source_file bh2057.cif
_cod_data_source_block I
_cod_database_code 2211280
_cod_database_fobs_code 2211280

loop_
_symmetry_equiv_pos_as_xyz
'x, y, z'
'-x+1/2, -y, z+1/2'
'-x, y+1/2, -z+1/2'
'x+1/2, -y+1/2, -z'

loop_
_atom_site_type_symbol
_atom_site_label
_atom_site_fract_x
_atom_site_fract_y
_atom_site_fract_z
_atom_site_U_iso_or_equiv
_atom_site_adp_type
_atom_site_calc_flag
_atom_site_refinement_flags
_atom_site_occupancy
Co Co1 0.63298(7) 0.61577(5) 0.094726(17) 0.04034(17) Uani d . 1
Co Co2 0.98007(7) 0.11692(5) 0.097483(17) 0.04283(18) Uani d . 1
P P1 0.44395(16) 0.58151(12) 0.13225(4) 0.0541(4) Uani d . 1
P P2 0.80976(16) 0.65393(11) 0.05339(4) 0.0515(4) Uani d . 1
P P3 0.80649(17) 0.15344(11) 0.05505(4) 0.0537(4) Uani d . 1
P P4 1.16590(17) 0.08149(13) 0.13615(4) 0.0591(4) Uani d . 1
O O1 0.7195(4) 0.4763(2) 0.10473(10) 0.0532(9) Uani d . 1
O O2 0.7479(4) 0.6745(2) 0.13871(9) 0.0434(8) Uani d . 1
O O3 0.8664(5) 0.7830(3) 0.19313(11) 0.0779(13) Uani d . 1
O O4 0.8893(4) -0.0210(2) 0.10712(10) 0.0516(9) Uani d . 1
O O5 0.8626(4) 0.1773(2) 0.14083(9) 0.0424(8) Uani d . 1
O O6 0.7432(4) 0.2861(3) 0.19589(10) 0.0636(11) Uani d . 1
C C1 0.8111(6) 0.4546(4) 0.12965(15) 0.0507(14) Uani d . 1
H H1 0.8393 0.3858 0.1308 0.061 Uiso calc R 1
C C2 0.8786(6) 0.5208(4) 0.15676(14) 0.0446(13) Uani d . 1
C C3 0.9858(6) 0.4784(5) 0.18140(17) 0.0613(16) Uani d . 1
H H3 1.0106 0.4092 0.1787 0.074 Uiso calc R 1
C C4 1.0530(6) 0.5341(5) 0.20849(17) 0.0674(18) Uani d . 1
H H4 1.1244 0.5044 0.2240 0.081 Uiso calc R 1
C C5 1.0138(7) 0.6380(5) 0.21309(14) 0.0628(16) Uani d . 1
H H5 1.0584 0.6766 0.2322 0.075 Uiso calc R 1
C C6 0.9124(6) 0.6831(4) 0.19027(14) 0.0494(14) Uani d . 1
C C7 0.8393(5) 0.6274(4) 0.15997(12) 0.0392(11) Uani d . 1
C C8 0.9169(10) 0.8406(6) 0.22488(19) 0.122(3) Uani d . 1
H H8A 0.8786 0.8111 0.2479 0.182 Uiso calc R 1
H H8B 0.8838 0.9106 0.2226 0.182 Uiso calc R 1
H H8C 1.0224 0.8392 0.2256 0.182 Uiso calc R 1
C C9 0.4137(8) 0.4456(5) 0.1423(2) 0.108(3) Uani d . 1
H H9A 0.3266 0.4379 0.1576 0.161 Uiso calc R 1
H H9B 0.4966 0.4184 0.1560 0.161 Uiso calc R 1
H H9C 0.4018 0.4087 0.1188 0.161 Uiso calc R 1
C C10 0.4560(8) 0.6380(7) 0.17929(17) 0.111(3) Uani d . 1
H H10A 0.4360 0.7105 0.1777 0.167 Uiso calc R 1
H H10B 0.5531 0.6275 0.1893 0.167 Uiso calc R 1
H H10C 0.3853 0.6058 0.1958 0.167 Uiso calc R 1
C C11 0.2641(7) 0.6212(7) 0.1168(2) 0.102(3) Uani d . 1
H H11A 0.1909 0.5895 0.1327 0.153 Uiso calc R 1
H H11B 0.2493 0.6004 0.0908 0.153 Uiso calc R 1
H H11C 0.2560 0.6947 0.1186 0.153 Uiso calc R 1
C C12 0.7569(9) 0.7117(7) 0.00796(17) 0.101(3) Uani d . 1
H H12A 0.7087 0.7764 0.0125 0.152 Uiso calc R 1
H H12B 0.6910 0.6663 -0.0053 0.152 Uiso calc R 1
H H12C 0.8431 0.7230 -0.0073 0.152 Uiso calc R 1
C C13 0.9205(9) 0.5455(5) 0.0376(2) 0.106(3) Uani d . 1
H H13A 0.8601 0.4985 0.0234 0.159 Uiso calc R 1
H H13B 0.9607 0.5107 0.0594 0.159 Uiso calc R 1
H H13C 0.9990 0.5699 0.0217 0.159 Uiso calc R 1
C C14 0.9480(7) 0.7433(4) 0.07077(17) 0.0683(17) Uani d . 1
H H14A 1.0274 0.7471 0.0528 0.102 Uiso calc R 1
H H14B 0.9849 0.7197 0.0949 0.102 Uiso calc R 1
H H14C 0.9049 0.8103 0.0738 0.102 Uiso calc R 1
C C15 0.5200(7) 0.5519(5) 0.05193(14) 0.0649(17) Uani d . 1
H H15A 0.5872 0.5213 0.0341 0.097 Uiso calc R 1
H H15B 0.4631 0.6040 0.0393 0.097 Uiso calc R 1
H H15C 0.4556 0.4999 0.0619 0.097 Uiso calc R 1
C C16 0.5488(6) 0.7553(4) 0.08641(14) 0.0554(15) Uani d . 1
H H16A 0.5240 0.7855 0.1106 0.083 Uiso calc R 1
H H16B 0.4619 0.7499 0.0710 0.083 Uiso calc R 1
H H16C 0.6198 0.7979 0.0737 0.083 Uiso calc R 1
C C17 0.7984(6) -0.0426(4) 0.13190(16) 0.0536(15) Uani d . 1
H H17 0.7685 -0.1111 0.1327 0.064 Uiso calc R 1
C C18 0.7336(6) 0.0233(4) 0.15926(14) 0.0448(13) Uani d . 1
C C19 0.6287(7) -0.0212(5) 0.18478(17) 0.0655(17) Uani d . 1
H H19 0.6039 -0.0904 0.1821 0.079 Uiso calc R 1
C C20 0.5649(7) 0.0346(5) 0.21251(18) 0.0743(19) Uani d . 1
H H20 0.4971 0.0041 0.2288 0.089 Uiso calc R 1
C C21 0.6008(6) 0.1391(5) 0.21685(15) 0.0616(16) Uani d . 1
H H21 0.5560 0.1774 0.2360 0.074 Uiso calc R 1
C C22 0.7008(6) 0.1854(4) 0.19332(13) 0.0489(13) Uani d . 1
C C23 0.7718(5) 0.1302(4) 0.16240(13) 0.0406(12) Uani d . 1
C C24 0.6816(8) 0.3461(5) 0.22544(17) 0.085(2) Uani d . 1
H H24A 0.5770 0.3499 0.2221 0.127 Uiso calc R 1
H H24B 0.7226 0.4142 0.2247 0.127 Uiso calc R 1
H H24C 0.7035 0.3149 0.2496 0.127 Uiso calc R 1
C C25 0.7033(9) 0.0428(5) 0.0372(2) 0.109(3) Uani d . 1
H H25A 0.6360 0.0651 0.0178 0.164 Uiso calc R 1
H H25B 0.6494 0.0120 0.0578 0.164 Uiso calc R 1
H H25C 0.7702 -0.0068 0.0267 0.164 Uiso calc R 1
C C26 0.6607(7) 0.2375(5) 0.07166(17) 0.0732(18) Uani d . 1
H H26A 0.5822 0.2380 0.0534 0.110 Uiso calc R 1
H H26B 0.6983 0.3061 0.0747 0.110 Uiso calc R 1
H H26C 0.6244 0.2128 0.0957 0.110 Uiso calc R 1
C C27 0.8633(9) 0.2142(7) 0.01057(17) 0.105(3) Uani d . 1
H H27A 0.9391 0.1736 -0.0012 0.158 Uiso calc R 1
H H27B 0.9003 0.2820 0.0158 0.158 Uiso calc R 1
H H27C 0.7806 0.2189 -0.0063 0.158 Uiso calc R 1
C C28 1.1961(9) -0.0543(6) 0.1450(3) 0.118(3) Uani d . 1
H H28A 1.2729 -0.0624 0.1636 0.177 Uiso calc R 1
H H28B 1.2242 -0.0878 0.1217 0.177 Uiso calc R 1
H H28C 1.1072 -0.0848 0.1545 0.177 Uiso calc R 1
C C29 1.1494(8) 0.1345(7) 0.18371(17) 0.117(3) Uani d . 1
H H29A 1.0784 0.0955 0.1979 0.175 Uiso calc R 1
H H29B 1.1181 0.2050 0.1821 0.175 Uiso calc R 1
H H29C 1.2430 0.1310 0.1963 0.175 Uiso calc R 1
C C30 1.3477(7) 0.1233(7) 0.1226(2) 0.113(3) Uani d . 1
H H30A 1.4183 0.0969 0.1404 0.169 Uiso calc R 1
H H30B 1.3515 0.1972 0.1226 0.169 Uiso calc R 1
H H30C 1.3701 0.0981 0.0975 0.169 Uiso calc R 1
C C31 1.0959(7) 0.0523(5) 0.05546(15) 0.0710(18) Uani d . 1
H H31A 1.1688 0.0072 0.0661 0.107 Uiso calc R 1
H H31B 1.1433 0.1051 0.0408 0.107 Uiso calc R 1
H H31C 1.0312 0.0134 0.0393 0.107 Uiso calc R 1
C C32 1.0677(6) 0.2556(4) 0.08887(15) 0.0594(15) Uani d . 1
H H32A 0.9996 0.2977 0.0749 0.089 Uiso calc R 1
H H32B 1.1571 0.2487 0.0746 0.089 Uiso calc R 1
H H32C 1.0886 0.2873 0.1130 0.089 Uiso calc R 1

loop_
_atom_site_aniso_label
_atom_site_aniso_U_11
_atom_site_aniso_U_22
_atom_site_aniso_U_33
_atom_site_aniso_U_12
_atom_site_aniso_U_13
_atom_site_aniso_U_23
Co1 0.0486(4) 0.0379(3) 0.0345(3) -0.0006(3) -0.0030(3) -0.0045(3)
Co2 0.0485(4) 0.0384(4) 0.0416(3) 0.0017(3) 0.0077(3) -0.0056(4)
P1 0.0515(9) 0.0613(10) 0.0494(8) -0.0030(8) 0.0009(7) 0.0001(7)
P2 0.0648(10) 0.0475(8) 0.0421(8) -0.0031(7) 0.0085(7) -0.0042(6)
P3 0.0701(11) 0.0459(8) 0.0452(8) -0.0033(7) -0.0051(7) -0.0054(6)
P4 0.0504(9) 0.0630(10) 0.0638(9) 0.0080(8) 0.0002(8) -0.0012(8)
O1 0.066(3) 0.0373(19) 0.056(2) 0.0014(17) -0.007(2) -0.0098(17)
O2 0.051(2) 0.040(2) 0.0390(18) 0.0048(17) -0.0110(18) -0.0013(15)
O3 0.113(4) 0.061(3) 0.059(2) 0.008(3) -0.041(3) -0.018(2)
O4 0.063(3) 0.0377(19) 0.054(2) 0.0001(18) 0.0046(19) -0.0051(16)
O5 0.049(2) 0.0346(19) 0.0438(18) -0.0014(16) 0.0115(18) -0.0026(15)
O6 0.082(3) 0.051(2) 0.058(2) 0.002(2) 0.028(2) -0.0091(19)
C1 0.058(4) 0.040(3) 0.054(3) 0.000(3) 0.014(3) 0.003(3)
C2 0.049(3) 0.036(3) 0.049(3) 0.004(3) 0.002(3) 0.009(2)
C3 0.051(4) 0.056(4) 0.077(4) 0.010(3) 0.007(3) 0.020(3)
C4 0.052(4) 0.085(5) 0.066(4) -0.003(3) -0.019(3) 0.033(4)
C5 0.072(4) 0.077(5) 0.040(3) -0.018(3) -0.018(3) 0.009(3)
C6 0.060(4) 0.051(3) 0.037(3) -0.002(3) -0.009(3) 0.004(2)
C7 0.040(3) 0.044(3) 0.033(2) -0.004(3) 0.003(2) 0.003(2)
C8 0.194(9) 0.087(5) 0.084(5) 0.020(6) -0.063(6) -0.034(4)
C9 0.096(6) 0.084(5) 0.142(7) -0.024(5) 0.038(6) 0.021(5)
C10 0.080(5) 0.181(9) 0.071(4) -0.036(6) 0.036(4) -0.031(5)
C11 0.047(4) 0.151(7) 0.108(5) 0.003(5) 0.005(4) 0.037(6)
C12 0.109(6) 0.140(7) 0.055(4) -0.017(6) 0.000(4) 0.024(4)
C13 0.132(7) 0.066(5) 0.119(6) -0.003(4) 0.067(6) -0.025(4)
C14 0.063(4) 0.068(4) 0.074(4) -0.014(3) 0.016(3) -0.011(3)
C15 0.081(5) 0.067(4) 0.047(3) -0.020(3) -0.015(3) -0.014(3)
C16 0.058(4) 0.059(3) 0.050(3) 0.006(3) -0.008(3) 0.002(3)
C17 0.065(4) 0.033(3) 0.063(4) 0.001(3) -0.006(3) 0.000(3)
C18 0.045(3) 0.038(3) 0.052(3) -0.004(3) -0.003(3) 0.009(2)
C19 0.071(5) 0.052(4) 0.074(4) -0.018(3) 0.004(4) 0.015(3)
C20 0.074(5) 0.084(5) 0.065(4) -0.014(4) 0.019(4) 0.020(4)
C21 0.058(4) 0.085(5) 0.042(3) 0.002(3) 0.010(3) 0.009(3)
C22 0.057(4) 0.056(3) 0.034(3) 0.003(3) 0.004(3) 0.000(2)
C23 0.041(3) 0.043(3) 0.037(3) -0.001(2) 0.002(2) 0.003(2)
C24 0.106(6) 0.082(5) 0.067(4) 0.013(4) 0.032(4) -0.022(4)
C25 0.135(8) 0.070(5) 0.123(6) -0.003(5) -0.072(6) -0.022(4)
C26 0.069(4) 0.077(4) 0.073(4) 0.007(4) -0.010(4) -0.010(3)
C27 0.123(7) 0.143(7) 0.050(4) -0.002(6) -0.004(4) 0.028(4)
C28 0.115(7) 0.071(5) 0.169(8) 0.015(5) -0.033(6) 0.027(5)
C29 0.100(6) 0.182(9) 0.069(4) 0.028(6) -0.027(4) -0.040(5)
C30 0.062(4) 0.151(8) 0.126(6) -0.009(5) 0.004(5) 0.026(6)
C31 0.082(5) 0.074(4) 0.057(3) 0.011(4) 0.015(3) -0.015(3)
C32 0.069(4) 0.049(3) 0.061(3) -0.008(3) 0.015(3) -0.005(3)

loop_
_atom_type_symbol
_atom_type_description
_atom_type_scat_dispersion_real
_atom_type_scat_dispersion_imag
_atom_type_scat_source
C C 0.0033 0.0016 'International Tables Vol C Tables 4.2.6.8 and 6.1.1.4'
H H 0.0000 0.0000 'International Tables Vol C Tables 4.2.6.8 and 6.1.1.4'
O O 0.0106 0.0060 'International Tables Vol C Tables 4.2.6.8 and 6.1.1.4'
P P 0.1023 0.0942 'International Tables Vol C Tables 4.2.6.8 and 6.1.1.4'
Co Co 0.3494 0.9721 'International Tables Vol C Tables 4.2.6.8 and 6.1.1.4'

loop_
_geom_angle_atom_site_label_1
_geom_angle_atom_site_label_2
_geom_angle_atom_site_label_3
_geom_angle
C16 Co1 C15 94.0(2)
C16 Co1 O1 178.26(18)
C15 Co1 O1 87.6(2)
C16 Co1 O2 88.14(17)
C15 Co1 O2 177.7(2)
O1 Co1 O2 90.22(14)
C16 Co1 P1 88.34(16)
C15 Co1 P1 87.93(18)
O1 Co1 P1 91.12(12)
O2 Co1 P1 91.36(11)
C16 Co1 P2 88.85(16)
C15 Co1 P2 88.53(18)
O1 Co1 P2 91.80(12)
O2 Co1 P2 92.29(10)
P1 Co1 P2 175.32(6)
C32 Co2 C31 93.3(2)
C32 Co2 O4 178.68(19)
C31 Co2 O4 88.1(2)
C32 Co2 O5 88.57(18)
C31 Co2 O5 178.0(2)
O4 Co2 O5 90.10(13)
C32 Co2 P4 88.58(18)
C31 Co2 P4 87.83(19)
O4 Co2 P4 91.47(11)
O5 Co2 P4 91.34(10)
C32 Co2 P3 89.42(17)
C31 Co2 P3 88.28(19)
O4 Co2 P3 90.62(11)
O5 Co2 P3 92.62(10)
P4 Co2 P3 175.52(6)
C11 P1 C10 102.4(4)
C11 P1 C9 101.4(4)
C10 P1 C9 103.0(4)
C11 P1 Co1 118.0(2)
C10 P1 Co1 114.5(2)
C9 P1 Co1 115.4(2)
C14 P2 C13 102.3(3)
C14 P2 C12 102.3(3)
C13 P2 C12 101.5(4)
C14 P2 Co1 115.12(19)
C13 P2 Co1 115.3(2)
C12 P2 Co1 118.1(3)
C26 P3 C27 102.8(4)
C26 P3 C25 101.9(3)
C27 P3 C25 101.1(4)
C26 P3 Co2 115.7(2)
C27 P3 Co2 117.7(3)
C25 P3 Co2 115.3(2)
C30 P4 C28 101.5(4)
C30 P4 C29 101.8(4)
C28 P4 C29 102.9(4)
C30 P4 Co2 118.4(3)
C28 P4 Co2 115.0(3)
C29 P4 Co2 115.0(2)
C1 O1 Co1 126.3(3)
C7 O2 Co1 127.3(3)
C6 O3 C8 117.3(5)
C17 O4 Co2 126.9(3)
C23 O5 Co2 127.1(3)
C22 O6 C24 117.7(4)
O1 C1 C2 128.7(5)
O1 C1 H1 115.7
C2 C1 H1 115.7
C3 C2 C1 118.1(5)
C3 C2 C7 120.0(5)
C1 C2 C7 121.9(5)
C4 C3 C2 122.5(6)
C4 C3 H3 118.8
C2 C3 H3 118.8
C3 C4 C5 118.9(5)
C3 C4 H4 120.5
C5 C4 H4 120.5
C6 C5 C4 121.3(5)
C6 C5 H5 119.3
C4 C5 H5 119.3
C5 C6 O3 125.1(5)
C5 C6 C7 122.0(5)
O3 C6 C7 112.8(4)
O2 C7 C2 125.5(4)
O2 C7 C6 119.3(5)
C2 C7 C6 115.2(5)
O3 C8 H8A 109.5
O3 C8 H8B 109.5
H8A C8 H8B 109.5
O3 C8 H8C 109.5
H8A C8 H8C 109.5
H8B C8 H8C 109.5
P1 C9 H9A 109.5
P1 C9 H9B 109.5
H9A C9 H9B 109.5
P1 C9 H9C 109.5
H9A C9 H9C 109.5
H9B C9 H9C 109.5
P1 C10 H10A 109.5
P1 C10 H10B 109.5
H10A C10 H10B 109.5
P1 C10 H10C 109.5
H10A C10 H10C 109.5
H10B C10 H10C 109.5
P1 C11 H11A 109.5
P1 C11 H11B 109.5
H11A C11 H11B 109.5
P1 C11 H11C 109.5
H11A C11 H11C 109.5
H11B C11 H11C 109.5
P2 C12 H12A 109.5
P2 C12 H12B 109.5
H12A C12 H12B 109.5
P2 C12 H12C 109.5
H12A C12 H12C 109.5
H12B C12 H12C 109.5
P2 C13 H13A 109.5
P2 C13 H13B 109.5
H13A C13 H13B 109.5
P2 C13 H13C 109.5
H13A C13 H13C 109.5
H13B C13 H13C 109.5
P2 C14 H14A 109.5
P2 C14 H14B 109.5
H14A C14 H14B 109.5
P2 C14 H14C 109.5
H14A C14 H14C 109.5
H14B C14 H14C 109.5
Co1 C15 H15A 109.5
Co1 C15 H15B 109.5
H15A C15 H15B 109.5
Co1 C15 H15C 109.5
H15A C15 H15C 109.5
H15B C15 H15C 109.5
Co1 C16 H16A 109.5
Co1 C16 H16B 109.5
H16A C16 H16B 109.5
Co1 C16 H16C 109.5
H16A C16 H16C 109.5
H16B C16 H16C 109.5
O4 C17 C18 128.4(5)
O4 C17 H17 115.8
C18 C17 H17 115.8
C17 C18 C19 117.3(5)
C17 C18 C23 122.4(5)
C19 C18 C23 120.3(5)
C20 C19 C18 121.5(5)
C20 C19 H19 119.2
C18 C19 H19 119.2
C19 C20 C21 119.9(6)
C19 C20 H20 120.0
C21 C20 H20 120.0
C22 C21 C20 120.9(6)
C22 C21 H21 119.5
C20 C21 H21 119.5
O6 C22 C21 124.6(5)
O6 C22 C23 113.3(4)
C21 C22 C23 122.0(5)
O5 C23 C18 125.1(4)
O5 C23 C22 119.7(4)
C18 C23 C22 115.2(5)
O6 C24 H24A 109.5
O6 C24 H24B 109.5
H24A C24 H24B 109.5
O6 C24 H24C 109.5
H24A C24 H24C 109.5
H24B C24 H24C 109.5
P3 C25 H25A 109.5
P3 C25 H25B 109.5
H25A C25 H25B 109.5
P3 C25 H25C 109.5
H25A C25 H25C 109.5
H25B C25 H25C 109.5
P3 C26 H26A 109.5
P3 C26 H26B 109.5
H26A C26 H26B 109.5
P3 C26 H26C 109.5
H26A C26 H26C 109.5
H26B C26 H26C 109.5
P3 C27 H27A 109.5
P3 C27 H27B 109.5
H27A C27 H27B 109.5
P3 C27 H27C 109.5
H27A C27 H27C 109.5
H27B C27 H27C 109.5
P4 C28 H28A 109.5
P4 C28 H28B 109.5
H28A C28 H28B 109.5
P4 C28 H28C 109.5
H28A C28 H28C 109.5
H28B C28 H28C 109.5
P4 C29 H29A 109.5
P4 C29 H29B 109.5
H29A C29 H29B 109.5
P4 C29 H29C 109.5
H29A C29 H29C 109.5
H29B C29 H29C 109.5
P4 C30 H30A 109.5
P4 C30 H30B 109.5
H30A C30 H30B 109.5
P4 C30 H30C 109.5
H30A C30 H30C 109.5
H30B C30 H30C 109.5
Co2 C31 H31A 109.5
Co2 C31 H31B 109.5
H31A C31 H31B 109.5
Co2 C31 H31C 109.5
H31A C31 H31C 109.5
H31B C31 H31C 109.5
Co2 C32 H32A 109.5
Co2 C32 H32B 109.5
H32A C32 H32B 109.5
Co2 C32 H32C 109.5
H32A C32 H32C 109.5
H32B C32 H32C 109.5

loop_
_geom_bond_atom_site_label_1
_geom_bond_atom_site_label_2
_geom_bond_distance
Co1 C16 1.988(5)
Co1 C15 1.999(5)
Co1 O1 2.005(4)
Co1 O2 2.013(3)
Co1 P1 2.2104(15)
Co1 P2 2.2208(16)
Co2 C32 1.992(5)
Co2 C31 1.996(5)
Co2 O4 2.000(4)
Co2 O5 2.016(3)
Co2 P4 2.2151(17)
Co2 P3 2.2208(16)
P1 C11 1.799(6)
P1 C10 1.808(6)
P1 C9 1.821(7)
P2 C14 1.816(6)
P2 C13 1.817(7)
P2 C12 1.825(6)
P3 C26 1.813(6)
P3 C27 1.822(6)
P3 C25 1.825(7)
P4 C30 1.804(6)
P4 C28 1.811(7)
P4 C29 1.811(6)
O1 C1 1.239(6)
O2 C7 1.273(5)
O3 C6 1.365(6)
O3 C8 1.418(7)
O4 C17 1.232(6)
O5 C23 1.276(5)
O6 C22 1.365(6)
O6 C24 1.412(6)
C1 C2 1.421(7)
C1 H1 0.9300
C2 C3 1.414(7)
C2 C7 1.433(7)
C3 C4 1.341(8)
C3 H3 0.9300
C4 C5 1.404(8)
C4 H4 0.9300
C5 C6 1.355(7)
C5 H5 0.9300
C6 C7 1.447(7)
C8 H8A 0.9600
C8 H8B 0.9600
C8 H8C 0.9600
C9 H9A 0.9600
C9 H9B 0.9600
C9 H9C 0.9600
C10 H10A 0.9600
C10 H10B 0.9600
C10 H10C 0.9600
C11 H11A 0.9600
C11 H11B 0.9600
C11 H11C 0.9600
C12 H12A 0.9600
C12 H12B 0.9600
C12 H12C 0.9600
C13 H13A 0.9600
C13 H13B 0.9600
C13 H13C 0.9600
C14 H14A 0.9600
C14 H14B 0.9600
C14 H14C 0.9600
C15 H15A 0.9600
C15 H15B 0.9600
C15 H15C 0.9600
C16 H16A 0.9600
C16 H16B 0.9600
C16 H16C 0.9600
C17 C18 1.414(7)
C17 H17 0.9300
C18 C19 1.430(8)
C18 C23 1.435(7)
C19 C20 1.344(8)
C19 H19 0.9300
C20 C21 1.403(8)
C20 H20 0.9300
C21 C22 1.367(7)
C21 H21 0.9300
C22 C23 1.451(7)
C24 H24A 0.9600
C24 H24B 0.9600
C24 H24C 0.9600
C25 H25A 0.9600
C25 H25B 0.9600
C25 H25C 0.9600
C26 H26A 0.9600
C26 H26B 0.9600
C26 H26C 0.9600
C27 H27A 0.9600
C27 H27B 0.9600
C27 H27C 0.9600
C28 H28A 0.9600
C28 H28B 0.9600
C28 H28C 0.9600
C29 H29A 0.9600
C29 H29B 0.9600
C29 H29C 0.9600
C30 H30A 0.9600
C30 H30B 0.9600
C30 H30C 0.9600
C31 H31A 0.9600
C31 H31B 0.9600
C31 H31C 0.9600
C32 H32A 0.9600
C32 H32B 0.9600
C32 H32C 0.9600

loop_
_geom_torsion_atom_site_label_1
_geom_torsion_atom_site_label_2
_geom_torsion_atom_site_label_3
_geom_torsion_atom_site_label_4
_geom_torsion
C16 Co1 P1 C11 43.3(4)
C15 Co1 P1 C11 -50.7(4)
O1 Co1 P1 C11 -138.3(3)
O2 Co1 P1 C11 131.4(3)
C16 Co1 P1 C10 -77.3(3)
C15 Co1 P1 C10 -171.4(4)
O1 Co1 P1 C10 101.0(3)
O2 Co1 P1 C10 10.8(3)
C16 Co1 P1 C9 163.4(3)
C15 Co1 P1 C9 69.4(4)
O1 Co1 P1 C9 -18.2(3)
O2 Co1 P1 C9 -108.5(3)
C16 Co1 P2 C14 73.5(3)
C15 Co1 P2 C14 167.5(3)
O1 Co1 P2 C14 -104.9(3)
O2 Co1 P2 C14 -14.6(3)
C16 Co1 P2 C13 -167.7(4)
C15 Co1 P2 C13 -73.7(4)
O1 Co1 P2 C13 13.9(3)
O2 Co1 P2 C13 104.2(3)
C16 Co1 P2 C12 -47.6(3)
C15 Co1 P2 C12 46.4(4)
O1 Co1 P2 C12 134.0(3)
O2 Co1 P2 C12 -135.7(3)
C32 Co2 P3 C26 -77.3(3)
C31 Co2 P3 C26 -170.6(3)
O4 Co2 P3 C26 101.4(3)
O5 Co2 P3 C26 11.2(3)
C32 Co2 P3 C27 44.7(4)
C31 Co2 P3 C27 -48.6(4)
O4 Co2 P3 C27 -136.6(3)
O5 Co2 P3 C27 133.3(3)
C32 Co2 P3 C25 164.0(4)
C31 Co2 P3 C25 70.7(4)
O4 Co2 P3 C25 -17.4(4)
O5 Co2 P3 C25 -107.5(3)
C32 Co2 P4 C30 -40.7(4)
C31 Co2 P4 C30 52.6(4)
O4 Co2 P4 C30 140.6(4)
O5 Co2 P4 C30 -129.2(3)
C32 Co2 P4 C28 -160.9(4)
C31 Co2 P4 C28 -67.5(4)
O4 Co2 P4 C28 20.5(4)
O5 Co2 P4 C28 110.6(3)
C32 Co2 P4 C29 79.8(4)
C31 Co2 P4 C29 173.2(4)
O4 Co2 P4 C29 -98.8(3)
O5 Co2 P4 C29 -8.7(3)
C15 Co1 O1 C1 178.9(4)
O2 Co1 O1 C1 -1.9(4)
P1 Co1 O1 C1 -93.2(4)
P2 Co1 O1 C1 90.4(4)
C16 Co1 O2 C7 -178.2(4)
O1 Co1 O2 C7 2.4(4)
P1 Co1 O2 C7 93.5(4)
P2 Co1 O2 C7 -89.5(4)
C31 Co2 O4 C17 179.1(5)
O5 Co2 O4 C17 -0.1(4)
P4 Co2 O4 C17 91.3(4)
P3 Co2 O4 C17 -92.7(4)
C32 Co2 O5 C23 -179.8(4)
O4 Co2 O5 C23 0.2(4)
P4 Co2 O5 C23 -91.2(4)
P3 Co2 O5 C23 90.9(4)
Co1 O1 C1 C2 -0.7(8)
O1 C1 C2 C3 -177.2(5)
O1 C1 C2 C7 3.8(8)
C1 C2 C3 C4 -178.4(5)
C7 C2 C3 C4 0.7(8)
C2 C3 C4 C5 1.2(9)
C3 C4 C5 C6 -1.5(9)
C4 C5 C6 O3 179.0(6)
C4 C5 C6 C7 -0.2(8)
C8 O3 C6 C5 -7.1(9)
C8 O3 C6 C7 172.1(6)
Co1 O2 C7 C2 -0.3(7)
Co1 O2 C7 C6 179.6(3)
C3 C2 C7 O2 177.8(5)
C1 C2 C7 O2 -3.2(8)
C3 C2 C7 C6 -2.1(7)
C1 C2 C7 C6 176.9(4)
C5 C6 C7 O2 -178.1(5)
O3 C6 C7 O2 2.7(7)
C5 C6 C7 C2 1.9(7)
O3 C6 C7 C2 -177.3(4)
Co2 O4 C17 C18 1.0(8)
O4 C17 C18 C19 179.2(5)
O4 C17 C18 C23 -2.0(9)
C17 C18 C19 C20 177.8(6)
C23 C18 C19 C20 -1.0(9)
C18 C19 C20 C21 0.1(10)
C19 C20 C21 C22 -0.3(10)
C24 O6 C22 C21 1.4(8)
C24 O6 C22 C23 -179.2(5)
C20 C21 C22 O6 -179.2(6)
C20 C21 C22 C23 1.4(8)
Co2 O5 C23 C18 -1.3(7)
Co2 O5 C23 C22 177.6(3)
C17 C18 C23 O5 2.1(8)
C19 C18 C23 O5 -179.2(5)
C17 C18 C23 C22 -176.8(5)
C19 C18 C23 C22 1.9(7)
O6 C22 C23 O5 -0.6(7)
C21 C22 C23 O5 178.8(5)
O6 C22 C23 C18 178.4(4)
C21 C22 C23 C18 -2.1(7)
